data_7025747
loop_
_publ_author_name
'Scott, Greig'
'McAnaw, Amelia'
'McKay, David'
'Boyd, Alan S. F.'
'Ellis, David'
'Rosair, Georgina M.'
'Macgregor, Stuart A.'
'Welch, Alan J.'
'Laschi, Franco'
'Rossi, Fulvio'
'Zanello, Piero'

_publ_section_title
;
 Supraicosahedral indenyl cobaltacarboranes.
;
_journal_issue 22
_journal_name_full 'Dalton transactions (Cambridge, England : 2003)'
_journal_page_first 5286
_journal_page_last 5300
_journal_paper_doi 10.1039/c003067h
_journal_volume 39
_journal_year 2010
_chemical_formula_moiety 'C11 H19 B10 Co, C H2 Cl2 '
_chemical_formula_sum 'C12 H21 B10 Cl2 Co'
_chemical_formula_weight 403.22
_space_group_IT_number 14
_symmetry_cell_setting monoclinic
_symmetry_space_group_name_Hall '-P 2yn'
_symmetry_space_group_name_H-M 'P 1 21/n 1'
_atom_sites_solution_hydrogens geom
_atom_sites_solution_primary direct
_atom_sites_solution_secondary difmap
_audit_creation_method SHELXL-97
_cell_angle_alpha 90.00
_cell_angle_beta 107.299(2)
_cell_angle_gamma 90.00
_cell_formula_units_Z 4
_cell_length_a 11.4396(5)
_cell_length_b 8.7217(3)
_cell_length_c 19.2249(9)
_cell_measurement_reflns_used 9886
_cell_measurement_temperature 100(2)
_cell_measurement_theta_max 28.48
_cell_measurement_theta_min 2.22
_cell_volume 1831.36(13)
_computing_cell_refinement 'Bruker SAINT'
_computing_data_collection 'Bruker APEX2'
_computing_data_reduction 'Bruker SAINT'
_computing_molecular_graphics 'Bruker SHELXTL'
_computing_publication_material 'Bruker SHELXTL'
_computing_structure_refinement 'SHELXL-97 (Sheldrick, 1997)'
_computing_structure_solution 'SHELXS-97 (Sheldrick, 1990)'
_diffrn_ambient_temperature 100(2)
_diffrn_measured_fraction_theta_full 0.999
_diffrn_measured_fraction_theta_max 0.998
_diffrn_measurement_device_type 'Bruker APEX-II CCD'
_diffrn_measurement_method '\f and \w scans'
_diffrn_radiation_monochromator graphite
_diffrn_radiation_source 'fine-focus sealed tube'
_diffrn_radiation_type MoK\a
_diffrn_radiation_wavelength 0.71073
_diffrn_reflns_av_R_equivalents 0.0476
_diffrn_reflns_av_sigmaI/netI 0.0253
_diffrn_reflns_limit_h_max 15
_diffrn_reflns_limit_h_min -15
_diffrn_reflns_limit_k_max 11
_diffrn_reflns_limit_k_min -11
_diffrn_reflns_limit_l_max 25
_diffrn_reflns_limit_l_min -25
_diffrn_reflns_number 46198
_diffrn_reflns_theta_full 25.00
_diffrn_reflns_theta_max 28.50
_diffrn_reflns_theta_min 2.22
_diffrn_standards_number 0
_exptl_absorpt_coefficient_mu 1.219
_exptl_absorpt_correction_T_max 0.8104
_exptl_absorpt_correction_T_min 0.4497
_exptl_absorpt_correction_type multi-scan
_exptl_absorpt_process_details 'SADABS (Bruker, 2008)'
_exptl_crystal_colour red
_exptl_crystal_density_diffrn 1.462
_exptl_crystal_density_method 'not measured'
_exptl_crystal_description Needle
_exptl_crystal_F_000 816
_exptl_crystal_size_max 0.78
_exptl_crystal_size_mid 0.24
_exptl_crystal_size_min 0.18
_refine_diff_density_max 0.406
_refine_diff_density_min -0.345
_refine_diff_density_rms 0.065
_refine_ls_extinction_method none
_refine_ls_goodness_of_fit_ref 1.131
_refine_ls_hydrogen_treatment mixed
_refine_ls_matrix_type full
_refine_ls_number_parameters 262
_refine_ls_number_reflns 4640
_refine_ls_number_restraints 0
_refine_ls_restrained_S_all 1.131
_refine_ls_R_factor_all 0.0418
_refine_ls_R_factor_gt 0.0349
_refine_ls_shift/su_max 0.001
_refine_ls_shift/su_mean 0.000
_refine_ls_structure_factor_coef Fsqd
_refine_ls_weighting_details 'calc w=1/[\s^2^(Fo^2^)+(0.0243P)^2^+1.8024P] where P=(Fo^2^+2Fc^2^)/3'
_refine_ls_weighting_scheme calc
_refine_ls_wR_factor_gt 0.0731
_refine_ls_wR_factor_ref 0.0757
_reflns_number_gt 4135
_reflns_number_total 4640
_reflns_threshold_expression >2sigma(I)
_cod_data_source_file c003067h.txt
_cod_data_source_block x82671
_cod_depositor_comments
;
The following automatic conversions were performed:

'_symmetry_cell_setting' value 'Monoclinic' changed to 'monoclinic'
according to /home/saulius/struct/CIF-dictionaries/cif_core.dic
dictionary named 'cif_core.dic' version 2.4.2 from 2011-04-26.

Automatic conversion script
Id: cif_fix_values 1891 2012-01-12 08:04:46Z andrius 
;
_cod_original_sg_symbol_H-M P2(1)/n
_cod_database_code 7025747

loop_
_symmetry_equiv_pos_as_xyz
'x, y, z'
'-x+1/2, y+1/2, -z+1/2'
'-x, -y, -z'
'x-1/2, -y-1/2, z-1/2'

loop_
_atom_site_label
_atom_site_type_symbol
_atom_site_fract_x
_atom_site_fract_y
_atom_site_fract_z
_atom_site_U_iso_or_equiv
_atom_site_adp_type
_atom_site_occupancy
_atom_site_symmetry_multiplicity
_atom_site_calc_flag
_atom_site_refinement_flags
Co4 Co 0.98993(2) 0.23737(3) 0.172705(12) 0.00832(7) Uani 1 1 d .
C1 C 1.10464(17) 0.0547(2) 0.18119(10) 0.0132(3) Uani 1 1 d .
H1 H 1.177(2) 0.056(3) 0.1677(12) 0.016 Uiso 1 1 d .
B2 B 0.9871(2) 0.0080(2) 0.12255(11) 0.0133(4) Uani 1 1 d .
H2 H 0.992(2) -0.014(2) 0.0693(12) 0.016 Uiso 1 1 d .
B3 B 1.11757(19) 0.1038(2) 0.25994(11) 0.0137(4) Uani 1 1 d .
H3 H 1.208(2) 0.143(2) 0.2945(12) 0.016 Uiso 1 1 d .
B5 B 1.05141(19) -0.1036(2) 0.21868(11) 0.0136(4) Uani 1 1 d .
H5 H 1.113(2) -0.199(3) 0.2245(12) 0.016 Uiso 1 1 d .
B6 B 0.84181(19) 0.0758(2) 0.13215(11) 0.0120(4) Uani 1 1 d .
H6 H 0.7738(19) 0.108(2) 0.0823(11) 0.014 Uiso 1 1 d .
B7 B 0.98182(19) 0.1793(2) 0.27945(11) 0.0123(4) Uani 1 1 d .
H7 H 0.9959(19) 0.273(2) 0.3154(12) 0.015 Uiso 1 1 d .
B8 B 1.03017(19) -0.0107(2) 0.30450(11) 0.0126(4) Uani 1 1 d .
H8 H 1.0846(19) -0.045(2) 0.3595(12) 0.015 Uiso 1 1 d .
B9 B 0.88738(19) -0.1156(2) 0.15459(11) 0.0133(4) Uani 1 1 d .
H9 H 0.857(2) -0.210(3) 0.1177(12) 0.016 Uiso 1 1 d .
C10 C 0.84802(16) 0.1593(2) 0.21243(10) 0.0113(3) Uani 1 1 d .
H10 H 0.791(2) 0.232(2) 0.2108(12) 0.014 Uiso 1 1 d .
B11 B 0.92003(19) -0.1353(2) 0.24940(11) 0.0124(4) Uani 1 1 d .
H11 H 0.911(2) -0.248(2) 0.2727(12) 0.015 Uiso 1 1 d .
B12 B 0.79214(19) -0.0248(2) 0.19752(11) 0.0135(4) Uani 1 1 d .
H12 H 0.698(2) -0.049(2) 0.1883(11) 0.016 Uiso 1 1 d .
B13 B 0.87569(19) 0.0369(2) 0.28567(11) 0.0129(4) Uani 1 1 d .
H13 H 0.8313(19) 0.048(2) 0.3280(12) 0.016 Uiso 1 1 d .
C40 C 1.01079(17) 0.3614(2) 0.08152(10) 0.0126(3) Uani 1 1 d .
C41 C 1.11495(17) 0.3751(2) 0.14596(10) 0.0147(4) Uani 1 1 d .
H41 H 1.2013 0.3467 0.1497 0.018 Uiso 1 1 calc R
C42 C 1.07471(18) 0.4455(2) 0.20171(10) 0.0158(4) Uani 1 1 d .
H42 H 1.1279 0.4744 0.2514 0.019 Uiso 1 1 calc R
C43 C 0.94626(18) 0.4666(2) 0.17489(10) 0.0150(4) Uani 1 1 d .
H43 H 0.8934 0.5121 0.2026 0.018 Uiso 1 1 calc R
C44 C 0.90592(16) 0.4205(2) 0.09923(10) 0.0125(3) Uani 1 1 d .
C45 C 0.78921(18) 0.4225(2) 0.04555(10) 0.0168(4) Uani 1 1 d .
H45 H 0.7192 0.4623 0.0562 0.020 Uiso 1 1 calc R
C46 C 0.78128(19) 0.3651(2) -0.02199(11) 0.0196(4) Uani 1 1 d .
H46 H 0.7043 0.3657 -0.0586 0.024 Uiso 1 1 calc R
C47 C 0.8852(2) 0.3043(2) -0.03899(10) 0.0195(4) Uani 1 1 d .
H47 H 0.8752 0.2649 -0.0865 0.023 Uiso 1 1 calc R
C48 C 0.99853(18) 0.3011(2) 0.01081(10) 0.0153(4) Uani 1 1 d .
H48 H 1.0670 0.2600 -0.0012 0.018 Uiso 1 1 calc R
C1S C 0.4785(2) 0.1650(3) 0.06429(11) 0.0265(5) Uani 1 1 d .
H1S1 H 0.5117 0.2456 0.1011 0.032 Uiso 1 1 calc R
H1S2 H 0.5395 0.0812 0.0725 0.032 Uiso 1 1 calc R
Cl2 Cl 0.45514(5) 0.24185(7) -0.02361(3) 0.03287(13) Uani 1 1 d .
Cl3 Cl 0.34034(7) 0.09296(8) 0.07546(4) 0.04427(17) Uani 1 1 d .

loop_
_atom_site_aniso_label
_atom_site_aniso_U_11
_atom_site_aniso_U_22
_atom_site_aniso_U_33
_atom_site_aniso_U_23
_atom_site_aniso_U_13
_atom_site_aniso_U_12
Co4 0.00924(11) 0.00608(11) 0.00962(11) 0.00020(8) 0.00276(8) -0.00051(9)
C1 0.0136(8) 0.0094(8) 0.0191(9) 0.0038(7) 0.0086(7) 0.0032(6)
B2 0.0192(10) 0.0084(9) 0.0137(9) 0.0007(7) 0.0070(8) 0.0010(7)
B3 0.0105(9) 0.0125(9) 0.0168(10) 0.0036(7) 0.0018(8) 0.0014(7)
B5 0.0149(10) 0.0101(9) 0.0157(9) 0.0017(7) 0.0046(8) 0.0012(7)
B6 0.0134(9) 0.0099(9) 0.0113(9) 0.0004(7) 0.0014(7) -0.0020(7)
B7 0.0146(9) 0.0121(9) 0.0101(9) -0.0015(7) 0.0034(7) -0.0018(7)
B8 0.0146(9) 0.0119(9) 0.0109(9) 0.0012(7) 0.0030(7) -0.0014(7)
B9 0.0170(10) 0.0101(9) 0.0121(9) -0.0004(7) 0.0032(8) -0.0020(7)
C10 0.0099(8) 0.0098(8) 0.0151(8) -0.0005(6) 0.0051(7) 0.0005(6)
B11 0.0133(9) 0.0104(9) 0.0132(9) 0.0015(7) 0.0038(7) -0.0017(7)
B12 0.0121(9) 0.0122(9) 0.0148(10) 0.0011(7) 0.0020(7) -0.0026(7)
B13 0.0148(10) 0.0132(9) 0.0120(9) 0.0006(7) 0.0057(8) -0.0024(7)
C40 0.0155(9) 0.0079(8) 0.0153(8) 0.0037(6) 0.0057(7) -0.0007(6)
C41 0.0139(9) 0.0109(8) 0.0200(9) 0.0033(7) 0.0060(7) -0.0032(7)
C42 0.0206(9) 0.0088(8) 0.0162(9) 0.0002(7) 0.0027(7) -0.0061(7)
C43 0.0225(9) 0.0063(8) 0.0175(9) -0.0004(6) 0.0079(7) -0.0002(7)
C44 0.0164(9) 0.0065(8) 0.0153(8) 0.0023(6) 0.0056(7) 0.0008(6)
C45 0.0170(9) 0.0137(9) 0.0193(9) 0.0052(7) 0.0045(7) 0.0039(7)
C46 0.0229(10) 0.0148(9) 0.0163(9) 0.0062(7) -0.0017(8) 0.0020(7)
C47 0.0331(11) 0.0126(9) 0.0122(9) 0.0025(7) 0.0057(8) 0.0011(8)
C48 0.0252(10) 0.0084(8) 0.0154(9) 0.0033(6) 0.0107(7) 0.0015(7)
C1S 0.0248(11) 0.0337(12) 0.0186(10) -0.0052(9) 0.0029(8) 0.0056(9)
Cl2 0.0327(3) 0.0391(3) 0.0263(3) 0.0033(2) 0.0080(2) 0.0040(2)
Cl3 0.0466(4) 0.0485(4) 0.0463(4) 0.0005(3) 0.0270(3) -0.0025(3)

loop_
_atom_type_symbol
_atom_type_description
_atom_type_scat_dispersion_real
_atom_type_scat_dispersion_imag
_atom_type_scat_source
C C 0.0033 0.0016 'International Tables Vol C Tables 4.2.6.8 and 6.1.1.4'
H H 0.0000 0.0000 'International Tables Vol C Tables 4.2.6.8 and 6.1.1.4'
B B 0.0013 0.0007 'International Tables Vol C Tables 4.2.6.8 and 6.1.1.4'
Co Co 0.3494 0.9721 'International Tables Vol C Tables 4.2.6.8 and 6.1.1.4'
Cl Cl 0.1484 0.1585 'International Tables Vol C Tables 4.2.6.8 and 6.1.1.4'

loop_
_geom_angle_atom_site_label_1
_geom_angle_atom_site_label_2
_geom_angle_atom_site_label_3
_geom_angle
C1 Co4 C41 89.85(7)
C1 Co4 C42 115.32(8)
C41 Co4 C42 40.66(7)
C1 Co4 C43 155.34(8)
C41 Co4 C43 68.17(7)
C42 Co4 C43 40.24(8)
C1 Co4 C10 105.43(7)
C41 Co4 C10 162.55(7)
C42 Co4 C10 122.72(7)
C43 Co4 C10 95.08(7)
C1 Co4 C40 103.61(7)
C41 Co4 C40 40.41(7)
C42 Co4 C40 67.41(7)
C43 Co4 C40 67.19(7)
C10 Co4 C40 138.59(7)
C1 Co4 B7 87.06(8)
C41 Co4 B7 127.73(8)
C42 Co4 B7 95.76(8)
C43 Co4 B7 97.47(8)
C10 Co4 B7 46.95(7)
C40 Co4 B7 162.66(7)
C1 Co4 C44 141.33(7)
C41 Co4 C44 67.04(7)
C42 Co4 C44 66.82(7)
C43 Co4 C44 39.96(7)
C10 Co4 C44 103.63(7)
C40 Co4 C44 39.10(7)
B7 Co4 C44 131.60(7)
C1 Co4 B6 86.37(8)
C41 Co4 B6 145.36(8)
C42 Co4 B6 158.26(8)
C43 Co4 B6 118.02(8)
C10 Co4 B6 46.62(7)
C40 Co4 B6 107.53(7)
B7 Co4 B6 86.49(8)
C44 Co4 B6 95.59(7)
C1 Co4 B3 42.30(8)
C41 Co4 B3 98.47(8)
C42 Co4 B3 96.21(8)
C43 Co4 B3 127.36(8)
C10 Co4 B3 87.75(7)
C40 Co4 B3 133.13(7)
B7 Co4 B3 49.67(8)
C44 Co4 B3 162.79(7)
B6 Co4 B3 101.59(8)
C1 Co4 B2 41.90(8)
C41 Co4 B2 109.95(8)
C42 Co4 B2 149.28(8)
C43 Co4 B2 155.59(8)
C10 Co4 B2 87.29(7)
C40 Co4 B2 95.22(7)
B7 Co4 B2 101.77(8)
C44 Co4 B2 115.91(7)
B6 Co4 B2 49.23(8)
B3 Co4 B2 76.96(8)
B2 C1 B3 127.26(16)
B2 C1 B5 75.88(13)
B3 C1 B5 75.94(13)
B2 C1 Co4 75.26(10)
B3 C1 Co4 74.49(10)
B5 C1 Co4 110.80(11)
B2 C1 H1 117.0(13)
B3 C1 H1 115.8(13)
B5 C1 H1 124.4(14)
Co4 C1 H1 124.8(14)
C1 B2 B9 114.42(15)
C1 B2 B6 117.80(15)
B9 B2 B6 58.15(11)
C1 B2 B5 56.93(11)
B9 B2 B5 59.76(11)
B6 B2 B5 99.11(13)
C1 B2 Co4 62.84(10)
B9 B2 Co4 108.63(12)
B6 B2 Co4 63.85(9)
B5 B2 Co4 94.73(10)
C1 B2 H2 118.0(12)
B9 B2 H2 116.2(12)
B6 B2 H2 118.2(12)
B5 B2 H2 133.0(12)
Co4 B2 H2 126.0(12)
C1 B3 B8 114.20(15)
C1 B3 B7 117.65(15)
B8 B3 B7 58.36(11)
C1 B3 B5 56.73(11)
B8 B3 B5 59.74(11)
B7 B3 B5 99.24(13)
C1 B3 Co4 63.21(10)
B8 B3 Co4 108.65(12)
B7 B3 Co4 63.48(9)
B5 B3 Co4 95.05(10)
C1 B3 H3 118.7(11)
B8 B3 H3 115.9(11)
B7 B3 H3 117.6(11)
B5 B3 H3 133.4(11)
Co4 B3 H3 125.8(11)
C1 B5 B11 133.37(15)
C1 B5 B9 99.94(13)
B11 B5 B9 56.42(11)
C1 B5 B8 99.79(13)
B11 B5 B8 56.52(11)
B9 B5 B8 103.06(13)
C1 B5 B2 47.18(10)
B11 B5 B2 105.22(13)
B9 B5 B2 54.47(10)
B8 B5 B2 118.56(13)
C1 B5 B3 47.32(10)
B11 B5 B3 105.12(13)
B9 B5 B3 118.70(13)
B8 B5 B3 54.19(10)
B2 B5 B3 85.43(11)
C1 B5 H5 110.7(12)
B11 B5 H5 115.9(12)
B9 B5 H5 120.8(12)
B8 B5 H5 119.0(12)
B2 B5 H5 121.1(12)
B3 B5 H5 119.4(12)
C10 B6 B12 59.82(11)
C10 B6 B9 104.80(14)
B12 B6 B9 59.19(12)
C10 B6 B2 116.11(14)
B12 B6 B2 114.05(14)
B9 B6 B2 60.40(11)
C10 B6 Co4 64.80(9)
B12 B6 Co4 116.89(12)
B9 B6 Co4 112.67(12)
B2 B6 Co4 66.92(9)
C10 B6 H6 121.5(11)
B12 B6 H6 117.7(11)
B9 B6 H6 123.3(12)
B2 B6 H6 115.7(11)
Co4 B6 H6 115.5(12)
C10 B7 B13 59.63(11)
C10 B7 B8 104.48(14)
B13 B7 B8 59.20(11)
C10 B7 B3 116.03(14)
B13 B7 B3 113.86(14)
B8 B7 B3 60.11(11)
C10 B7 Co4 65.28(9)
B13 B7 Co4 117.25(12)
B8 B7 Co4 112.56(12)
B3 B7 Co4 66.84(9)
C10 B7 H7 120.5(12)
B13 B7 H7 118.4(12)
B8 B7 H7 125.1(12)
B3 B7 H7 116.2(12)
Co4 B7 H7 113.8(12)
B13 B8 B11 61.48(12)
B13 B8 B7 60.34(12)
B11 B8 B7 107.75(14)
B13 B8 B3 116.16(14)
B11 B8 B3 117.11(14)
B7 B8 B3 61.54(11)
B13 B8 B5 107.55(14)
B11 B8 B5 58.16(11)
B7 B8 B5 105.72(13)
B3 B8 B5 66.07(11)
B13 B8 H8 120.9(11)
B11 B8 H8 120.8(11)
B7 B8 H8 124.0(11)
B3 B8 H8 111.9(11)
B5 B8 H8 122.2(11)
B12 B9 B11 61.48(12)
B12 B9 B6 60.28(12)
B11 B9 B6 107.61(14)
B12 B9 B2 115.98(14)
B11 B9 B2 116.83(14)
B6 B9 B2 61.45(11)
B12 B9 B5 107.54(14)
B11 B9 B5 58.21(11)
B6 B9 B5 105.48(13)
B2 B9 B5 65.77(11)
B12 B9 H9 122.2(12)
B11 B9 H9 122.6(12)
B6 B9 H9 123.2(12)
B2 B9 H9 110.3(12)
B5 B9 H9 122.2(12)
B6 C10 B7 121.55(14)
B6 C10 B13 115.35(14)
B7 C10 B13 62.33(11)
B6 C10 B12 62.15(11)
B7 C10 B12 115.48(14)
B13 C10 B12 61.69(11)
B6 C10 Co4 68.58(9)
B7 C10 Co4 67.77(9)
B13 C10 Co4 121.63(12)
B12 C10 Co4 122.04(12)
B6 C10 H10 115.9(14)
B7 C10 H10 115.6(14)
B13 C10 H10 114.9(14)
B12 C10 H10 115.1(14)
Co4 C10 H10 112.6(14)
B9 B11 B8 117.21(14)
B9 B11 B12 58.81(12)
B8 B11 B12 108.88(14)
B9 B11 B13 108.92(14)
B8 B11 B13 58.86(11)
B12 B11 B13 59.06(11)
B9 B11 B5 65.38(12)
B8 B11 B5 65.32(12)
B12 B11 B5 111.11(14)
B13 B11 B5 111.15(14)
B9 B11 H11 119.6(11)
B8 B11 H11 116.5(11)
B12 B11 H11 123.3(12)
B13 B11 H11 121.3(11)
B5 B11 H11 117.7(11)
C10 B12 B9 104.46(14)
C10 B12 B6 58.03(11)
B9 B12 B6 60.53(12)
C10 B12 B13 59.13(11)
B9 B12 B13 110.95(14)
B6 B12 B13 109.63(14)
C10 B12 B11 102.02(13)
B9 B12 B11 59.71(12)
B6 B12 B11 106.44(14)
B13 B12 B11 60.58(12)
C10 B12 H12 121.4(12)
B9 B12 H12 125.4(12)
B6 B12 H12 120.5(12)
B13 B12 H12 117.0(12)
B11 B12 H12 127.5(12)
C10 B13 B8 104.24(14)
C10 B13 B12 59.18(11)
B8 B13 B12 110.65(15)
C10 B13 B7 58.04(11)
B8 B13 B7 60.46(12)
B12 B13 B7 109.67(14)
C10 B13 B11 101.91(13)
B8 B13 B11 59.67(12)
B12 B13 B11 60.36(12)
B7 B13 B11 106.46(14)
C10 B13 H13 123.2(12)
B8 B13 H13 122.4(11)
B12 B13 H13 120.4(11)
B7 B13 H13 118.4(12)
B11 B13 H13 127.9(12)
C48 C40 C44 120.42(17)
C48 C40 C41 132.06(17)
C44 C40 C41 107.51(16)
C48 C40 Co4 126.40(13)
C44 C40 Co4 71.46(10)
C41 C40 Co4 66.60(10)
C42 C41 C40 108.16(16)
C42 C41 Co4 69.99(10)
C40 C41 Co4 72.99(10)
C42 C41 H41 125.9
C40 C41 H41 125.9
Co4 C41 H41 125.9
C43 C42 C41 108.31(16)
C43 C42 Co4 70.21(10)
C41 C42 Co4 69.35(10)
C43 C42 H42 125.8
C41 C42 H42 125.8
Co4 C42 H42 125.8
C42 C43 C44 108.43(16)
C42 C43 Co4 69.55(10)
C44 C43 Co4 73.57(10)
C42 C43 H43 125.7
C44 C43 H43 125.7
Co4 C43 H43 125.7
C45 C44 C40 120.10(17)
C45 C44 C43 132.50(17)
C40 C44 C43 107.39(16)
C45 C44 Co4 128.44(13)
C40 C44 Co4 69.44(10)
C43 C44 Co4 66.46(10)
C46 C45 C44 117.79(18)
C46 C45 H45 121.1
C44 C45 H45 121.1
C45 C46 C47 121.93(18)
C45 C46 H46 119.0
C47 C46 H46 119.0
C48 C47 C46 122.03(18)
C48 C47 H47 119.0
C46 C47 H47 119.0
C47 C48 C40 117.72(18)
C47 C48 H48 121.1
C40 C48 H48 121.1
Cl2 C1S Cl3 111.37(12)
Cl2 C1S H1S1 109.4
Cl3 C1S H1S1 109.4
Cl2 C1S H1S2 109.4
Cl3 C1S H1S2 109.4
H1S1 C1S H1S2 108.0

loop_
_geom_bond_atom_site_label_1
_geom_bond_atom_site_label_2
_geom_bond_distance
Co4 C1 2.0392(18)
Co4 C41 2.0470(18)
Co4 C42 2.0555(18)
Co4 C43 2.0642(18)
Co4 C10 2.1023(17)
Co4 C40 2.1328(17)
Co4 B7 2.142(2)
Co4 C44 2.1596(17)
Co4 B6 2.163(2)
Co4 B3 2.201(2)
Co4 B2 2.217(2)
C1 B2 1.531(3)
C1 B3 1.538(3)
C1 B5 1.749(3)
C1 H1 0.94(2)
B2 B9 1.806(3)
B2 B6 1.825(3)
B2 B5 2.024(3)
B2 H2 1.06(2)
B3 B8 1.800(3)
B3 B7 1.825(3)
B3 B5 2.029(3)
B3 H3 1.10(2)
B5 B11 1.792(3)
B5 B9 1.917(3)
B5 B8 1.917(3)
B5 H5 1.08(2)
B6 C10 1.689(3)
B6 B12 1.760(3)
B6 B9 1.764(3)
B6 H6 1.08(2)
B7 C10 1.691(3)
B7 B13 1.766(3)
B7 B8 1.768(3)
B7 H7 1.05(2)
B8 B13 1.745(3)
B8 B11 1.760(3)
B8 H8 1.10(2)
B9 B12 1.741(3)
B9 B11 1.757(3)
B9 H9 1.07(2)
C10 B13 1.720(3)
C10 B12 1.721(3)
C10 H10 0.90(2)
B11 B12 1.788(3)
B11 B13 1.792(3)
B11 H11 1.10(2)
B12 B13 1.764(3)
B12 H12 1.06(2)
B13 H13 1.08(2)
C40 C48 1.425(3)
C40 C44 1.436(2)
C40 C41 1.446(3)
C41 C42 1.425(3)
C41 H41 1.0000
C42 C43 1.417(3)
C42 H42 1.0000
C43 C44 1.446(3)
C43 H43 1.0000
C44 C45 1.424(3)
C45 C46 1.369(3)
C45 H45 0.9500
C46 C47 1.425(3)
C46 H46 0.9500
C47 C48 1.364(3)
C47 H47 0.9500
C48 H48 0.9500
C1S Cl2 1.763(2)
C1S Cl3 1.772(2)
C1S H1S1 0.9900
C1S H1S2 0.9900
